data_7123860
loop_
_publ_author_name
'Sodreau, Alexandre'
'Lentz, Nicolas'
'Frutos, Maria'
'Ladeira, Sonia'
'Nayral, Celine'
'Delpech, Fabien'
'Madec, David'

_publ_section_title
;
 Symmetric and non-symmetric bis-metallylene iron complexes, precursors of
 iron germanide nanoparticles
;
_journal_name_full 'Chemical Communications'
_journal_paper_doi 10.1039/C9CC05063A
_journal_year 2019
_chemical_compound_source 'synthesis as described'
_chemical_formula_moiety 'C44 H92 Cl4 N8 O2 Sn4'
_chemical_formula_sum 'C44 H92 Cl4 N8 O2 Sn4'
_chemical_formula_weight 1381.90
_space_group_IT_number 14
_space_group_name_Hall '-P 2yn'
_space_group_name_H-M_alt 'P 1 21/n 1'
_symmetry_cell_setting monoclinic
_symmetry_Int_Tables_number 14
_symmetry_space_group_name_Hall '-P 2yn'
_symmetry_space_group_name_H-M 'P 1 21/n 1'
_atom_sites_solution_hydrogens geom
_audit_update_record
;
2018-10-26 deposited with the CCDC.    2019-07-15 downloaded from the CCDC.
;
_cell_angle_alpha 90
_cell_angle_beta 104.495(2)
_cell_angle_gamma 90
_cell_formula_units_Z 2
_cell_length_a 9.9149(4)
_cell_length_b 18.3126(8)
_cell_length_c 16.2508(7)
_cell_measurement_reflns_used 9898
_cell_measurement_temperature 193(2)
_cell_measurement_theta_max 36.72
_cell_measurement_theta_min 3.54
_cell_volume 2856.7(2)
_computing_cell_refinement 'APEX2 and SAINT'
_computing_data_collection APEX2
_computing_data_reduction SAINT
_computing_molecular_graphics 'Ortep-3 for Windows (Farrugia, 1997)'
_computing_publication_material 'WinGX publication routines (Farrugia, 1999)'
_computing_structure_refinement 'SHELXL-2016/6 (Sheldrick, 2016)'
_computing_structure_solution 'SHELXS-97 (Sheldrick, 2008)'
_diffrn_ambient_temperature 193(2)
_diffrn_measured_fraction_theta_full 0.999
_diffrn_measured_fraction_theta_max 0.999
_diffrn_measurement_device_type 'Bruker Kappa APEX II Quazar'
_diffrn_measurement_method 'phi and omega scans'
_diffrn_radiation_monochromator 'multilayer optics'
_diffrn_radiation_source 'microfocus sealed tube'
_diffrn_radiation_type MoK\a
_diffrn_radiation_wavelength 0.71073
_diffrn_reflns_av_R_equivalents 0.0298
_diffrn_reflns_av_unetI/netI 0.0248
_diffrn_reflns_Laue_measured_fraction_full 0.999
_diffrn_reflns_Laue_measured_fraction_max 0.999
_diffrn_reflns_limit_h_max 15
_diffrn_reflns_limit_h_min -15
_diffrn_reflns_limit_k_max 28
_diffrn_reflns_limit_k_min -25
_diffrn_reflns_limit_l_max 24
_diffrn_reflns_limit_l_min -24
_diffrn_reflns_number 49041
_diffrn_reflns_point_group_measured_fraction_full 0.999
_diffrn_reflns_point_group_measured_fraction_max 0.999
_diffrn_reflns_theta_full 25.242
_diffrn_reflns_theta_max 33.142
_diffrn_reflns_theta_min 1.706
_diffrn_standards_decay_% 0
_diffrn_standards_interval_count 0
_diffrn_standards_interval_time 0
_diffrn_standards_number 0
_exptl_absorpt_coefficient_mu 1.956
_exptl_absorpt_correction_T_max 0.7473
_exptl_absorpt_correction_T_min 0.6153
_exptl_absorpt_correction_type multi-scan
_exptl_absorpt_process_details 'SADABS (Bruker-AXS)'
_exptl_crystal_colour colourless
_exptl_crystal_density_diffrn 1.607
_exptl_crystal_density_method 'not measured'
_exptl_crystal_description block
_exptl_crystal_F_000 1392
_exptl_crystal_size_max 0.28
_exptl_crystal_size_mid 0.16
_exptl_crystal_size_min 0.08
_refine_diff_density_max 1.569
_refine_diff_density_min -1.882
_refine_diff_density_rms 0.502
_refine_ls_extinction_method none
_refine_ls_goodness_of_fit_ref 1.202
_refine_ls_hydrogen_treatment constr
_refine_ls_matrix_type full
_refine_ls_number_parameters 373
_refine_ls_number_reflns 10869
_refine_ls_number_restraints 198
_refine_ls_restrained_S_all 1.199
_refine_ls_R_factor_all 0.0594
_refine_ls_R_factor_gt 0.038
_refine_ls_shift/su_max 0.007
_refine_ls_shift/su_mean 0
_refine_ls_structure_factor_coef Fsqd
_refine_ls_weighting_details 'w=1/[\s^2^(Fo^2^)+(0.0894P)^2^+1.3348P] where P=(Fo^2^+2Fc^2^)/3'
_refine_ls_weighting_scheme calc
_refine_ls_wR_factor_gt 0.1098
_refine_ls_wR_factor_ref 0.1522
_reflns_Friedel_coverage 0
_reflns_number_gt 8833
_reflns_number_total 10869
_reflns_threshold_expression 'I > 2\s(I)'
_cod_data_source_file c9cc05063a2.cif
_cod_data_source_block 6
_cod_original_sg_symbol_H-M 'P 21/n'
_cod_database_code 7123860

loop_
_symmetry_equiv_pos_as_xyz
'x, y, z'
'-x+1/2, y+1/2, -z+1/2'
'-x, -y, -z'
'x-1/2, -y-1/2, z-1/2'

loop_
_atom_site_label
_atom_site_type_symbol
_atom_site_fract_x
_atom_site_fract_y
_atom_site_fract_z
_atom_site_U_iso_or_equiv
_atom_site_adp_type
_atom_site_occupancy
_atom_site_site_symmetry_order
_atom_site_calc_flag
_atom_site_refinement_flags_posn
_atom_site_refinement_flags_adp
_atom_site_refinement_flags_occupancy
_atom_site_disorder_assembly
_atom_site_disorder_group
C1 C 0.5777(4) 0.59001(17) 0.25155(19) 0.0280(6) Uani 1 1 d . . . . .
N1 N 0.4695(3) 0.62189(16) 0.27164(16) 0.0273(5) Uani 1 1 d D . . . .
C2 C 0.3346(6) 0.6436(4) 0.2141(5) 0.0329(12) Uani 0.76(2) 1 d D U P A 1
H2 H 0.334531 0.629273 0.154733 0.039 Uiso 0.76(2) 1 calc R U P A 1
C3 C 0.2184(9) 0.6051(7) 0.2387(7) 0.060(3) Uani 0.76(2) 1 d D U P A 1
H3A H 0.227427 0.552396 0.231343 0.089 Uiso 0.76(2) 1 calc R U P A 1
H3B H 0.129263 0.621988 0.202727 0.089 Uiso 0.76(2) 1 calc R U P A 1
H3C H 0.222072 0.615655 0.298395 0.089 Uiso 0.76(2) 1 calc R U P A 1
C4 C 0.3117(9) 0.7247(4) 0.2165(7) 0.064(3) Uani 0.76(2) 1 d D U P A 1
H4A H 0.310479 0.739326 0.274305 0.096 Uiso 0.76(2) 1 calc R U P A 1
H4B H 0.222425 0.737254 0.17727 0.096 Uiso 0.76(2) 1 calc R U P A 1
H4C H 0.387209 0.750247 0.199466 0.096 Uiso 0.76(2) 1 calc R U P A 1
C2' C 0.3294(19) 0.6437(13) 0.218(2) 0.041(4) Uani 0.24(2) 1 d D U P A 2
H2' H 0.33636 0.651995 0.158727 0.049 Uiso 0.24(2) 1 calc R U P A 2
C3' C 0.224(3) 0.5855(16) 0.218(2) 0.049(5) Uani 0.24(2) 1 d D U P A 2
H3D H 0.27235 0.53923 0.236322 0.074 Uiso 0.24(2) 1 calc R U P A 2
H3E H 0.164617 0.579969 0.160368 0.074 Uiso 0.24(2) 1 calc R U P A 2
H3F H 0.167465 0.598876 0.256934 0.074 Uiso 0.24(2) 1 calc R U P A 2
C4' C 0.269(3) 0.7113(14) 0.2488(19) 0.054(5) Uani 0.24(2) 1 d D U P A 2
H4D H 0.216438 0.739126 0.199688 0.081 Uiso 0.24(2) 1 calc R U P A 2
H4E H 0.344768 0.741583 0.282085 0.081 Uiso 0.24(2) 1 calc R U P A 2
H4F H 0.206907 0.697006 0.284333 0.081 Uiso 0.24(2) 1 calc R U P A 2
N2 N 0.6887(3) 0.58913(15) 0.31866(16) 0.0266(5) Uani 1 1 d D . . . .
C5' C 0.8190(15) 0.5459(10) 0.3320(15) 0.036(2) Uani 0.48(4) 1 d D U P B 1
H5' H 0.823347 0.525325 0.275735 0.043 Uiso 0.48(4) 1 calc R U P B 1
C6' C 0.9469(15) 0.5939(11) 0.3636(14) 0.050(3) Uani 0.48(4) 1 d D U P B 1
H6A H 0.945119 0.633988 0.323331 0.075 Uiso 0.48(4) 1 calc R U P B 1
H6B H 1.031269 0.564704 0.368307 0.075 Uiso 0.48(4) 1 calc R U P B 1
H6C H 0.946546 0.614037 0.419422 0.075 Uiso 0.48(4) 1 calc R U P B 1
C7' C 0.8186(13) 0.4833(8) 0.3906(15) 0.041(3) Uani 0.48(4) 1 d D U P B 1
H7A H 0.830698 0.501601 0.448687 0.062 Uiso 0.48(4) 1 calc R U P B 1
H7B H 0.895107 0.449986 0.388756 0.062 Uiso 0.48(4) 1 calc R U P B 1
H7C H 0.729735 0.457225 0.372933 0.062 Uiso 0.48(4) 1 calc R U P B 1
C5 C 0.8096(13) 0.5390(9) 0.3350(13) 0.034(2) Uani 0.52(4) 1 d D U P B 2
H5 H 0.794622 0.503107 0.287245 0.04 Uiso 0.52(4) 1 calc R U P B 2
C6 C 0.9403(15) 0.5824(10) 0.3360(16) 0.056(3) Uani 0.52(4) 1 d D U P B 2
H6D H 0.920608 0.617591 0.289015 0.083 Uiso 0.52(4) 1 calc R U P B 2
H6E H 1.014275 0.549116 0.329441 0.083 Uiso 0.52(4) 1 calc R U P B 2
H6F H 0.97044 0.608625 0.390055 0.083 Uiso 0.52(4) 1 calc R U P B 2
C7 C 0.8251(15) 0.4973(10) 0.4163(10) 0.042(2) Uani 0.52(4) 1 d D U P B 2
H7D H 0.845199 0.531395 0.464374 0.063 Uiso 0.52(4) 1 calc R U P B 2
H7E H 0.901742 0.462306 0.422801 0.063 Uiso 0.52(4) 1 calc R U P B 2
H7F H 0.738408 0.471069 0.414938 0.063 Uiso 0.52(4) 1 calc R U P B 2
C8 C 0.5761(5) 0.5626(2) 0.1607(2) 0.0469(10) Uani 1 1 d D . . . .
C9 C 0.5580(11) 0.6321(5) 0.1021(5) 0.0607(13) Uani 0.625(6) 1 d D U P C 1
H9A H 0.640361 0.663375 0.119972 0.091 Uiso 0.625(6) 1 calc R U P C 1
H9B H 0.475096 0.659204 0.106804 0.091 Uiso 0.625(6) 1 calc R U P C 1
H9C H 0.547379 0.616995 0.042927 0.091 Uiso 0.625(6) 1 calc R U P C 1
C10 C 0.7011(11) 0.5251(5) 0.1459(5) 0.0648(13) Uani 0.625(6) 1 d D U P C 1
H10A H 0.707792 0.475863 0.170276 0.097 Uiso 0.625(6) 1 calc R U P C 1
H10B H 0.784853 0.552934 0.172935 0.097 Uiso 0.625(6) 1 calc R U P C 1
H10C H 0.693055 0.521695 0.084632 0.097 Uiso 0.625(6) 1 calc R U P C 1
C11 C 0.4532(11) 0.5111(5) 0.1289(5) 0.0638(14) Uani 0.625(6) 1 d D U P C 1
H11A H 0.44663 0.498173 0.069478 0.096 Uiso 0.625(6) 1 calc R U P C 1
H11B H 0.367024 0.535344 0.133032 0.096 Uiso 0.625(6) 1 calc R U P C 1
H11C H 0.466914 0.466723 0.16367 0.096 Uiso 0.625(6) 1 calc R U P C 1
C9' C 0.7102(15) 0.5863(8) 0.1373(8) 0.0618(14) Uani 0.375(6) 1 d D U P C 2
H9D H 0.789781 0.560227 0.173264 0.093 Uiso 0.375(6) 1 calc R U P C 2
H9E H 0.723386 0.638997 0.146376 0.093 Uiso 0.375(6) 1 calc R U P C 2
H9F H 0.703171 0.574825 0.077516 0.093 Uiso 0.375(6) 1 calc R U P C 2
C10' C 0.5841(19) 0.4784(6) 0.1644(8) 0.0639(14) Uani 0.375(6) 1 d D U P C 2
H10D H 0.573574 0.458963 0.106987 0.096 Uiso 0.375(6) 1 calc R U P C 2
H10E H 0.509376 0.459446 0.188065 0.096 Uiso 0.375(6) 1 calc R U P C 2
H10F H 0.674524 0.463473 0.200609 0.096 Uiso 0.375(6) 1 calc R U P C 2
C11' C 0.4504(15) 0.5741(8) 0.0872(7) 0.0639(14) Uani 0.375(6) 1 d D U P C 2
H11D H 0.437093 0.626447 0.075557 0.096 Uiso 0.375(6) 1 calc R U P C 2
H11E H 0.367589 0.553986 0.101614 0.096 Uiso 0.375(6) 1 calc R U P C 2
H11F H 0.464785 0.549251 0.036626 0.096 Uiso 0.375(6) 1 calc R U P C 2
C12 C 0.5222(4) 0.78846(18) 0.3976(2) 0.0304(6) Uani 1 1 d . . . . .
C13 C 0.7298(5) 0.7994(2) 0.3343(3) 0.0420(9) Uani 1 1 d . . . . .
H13 H 0.711011 0.853021 0.334651 0.05 Uiso 1 1 calc R U . . .
C14 C 0.7209(7) 0.7760(3) 0.2433(4) 0.0649(16) Uani 1 1 d . . . . .
H14A H 0.738764 0.723457 0.241856 0.097 Uiso 1 1 calc R U . . .
H14B H 0.790452 0.802723 0.221697 0.097 Uiso 1 1 calc R U . . .
H14C H 0.627587 0.786786 0.207786 0.097 Uiso 1 1 calc R U . . .
C15 C 0.8749(5) 0.7851(3) 0.3902(4) 0.0631(14) Uani 1 1 d . . . . .
H15A H 0.87624 0.795323 0.449586 0.095 Uiso 1 1 calc R U . . .
H15B H 0.942001 0.816882 0.372458 0.095 Uiso 1 1 calc R U . . .
H15C H 0.89997 0.733926 0.384548 0.095 Uiso 1 1 calc R U . . .
C16 C 0.3603(4) 0.7432(2) 0.4841(2) 0.0363(7) Uani 1 1 d . . . . .
H16 H 0.292671 0.782743 0.459678 0.044 Uiso 1 1 calc R U . . .
C17 C 0.2788(5) 0.6735(2) 0.4857(3) 0.0458(9) Uani 1 1 d . . . . .
H17A H 0.231852 0.659376 0.42738 0.069 Uiso 1 1 calc R U . . .
H17B H 0.209263 0.681567 0.518241 0.069 Uiso 1 1 calc R U . . .
H17C H 0.342581 0.634537 0.512379 0.069 Uiso 1 1 calc R U . . .
C18 C 0.4374(5) 0.7657(2) 0.5738(3) 0.0463(9) Uani 1 1 d . . . . .
H18A H 0.504202 0.727527 0.599186 0.069 Uiso 1 1 calc R U . . .
H18B H 0.370405 0.772532 0.60841 0.069 Uiso 1 1 calc R U . . .
H18C H 0.487307 0.811575 0.571548 0.069 Uiso 1 1 calc R U . . .
C19 C 0.4867(5) 0.8714(2) 0.3918(3) 0.0462(9) Uani 1 1 d . . . . .
C20 C 0.4647(7) 0.8980(3) 0.2986(4) 0.0616(14) Uani 1 1 d . . . . .
H20A H 0.377163 0.87798 0.263793 0.092 Uiso 1 1 calc R U . . .
H20B H 0.542321 0.88125 0.276108 0.092 Uiso 1 1 calc R U . . .
H20C H 0.460591 0.951434 0.296974 0.092 Uiso 1 1 calc R U . . .
C21 C 0.6074(6) 0.9119(2) 0.4533(4) 0.0580(13) Uani 1 1 d . . . . .
H21A H 0.589753 0.964568 0.449288 0.087 Uiso 1 1 calc R U . . .
H21B H 0.694952 0.901273 0.437985 0.087 Uiso 1 1 calc R U . . .
H21C H 0.614232 0.895483 0.511575 0.087 Uiso 1 1 calc R U . . .
C22 C 0.3530(6) 0.8951(3) 0.4164(4) 0.0636(15) Uani 1 1 d . . . . .
H22A H 0.361718 0.884074 0.476473 0.095 Uiso 1 1 calc R U . . .
H22B H 0.273092 0.868709 0.381346 0.095 Uiso 1 1 calc R U . . .
H22C H 0.33914 0.947761 0.406924 0.095 Uiso 1 1 calc R U . . .
N3 N 0.6253(3) 0.76117(15) 0.36840(18) 0.0296(5) Uani 1 1 d . . . . .
N4 N 0.4574(3) 0.73498(15) 0.42957(19) 0.0302(5) Uani 1 1 d . . . . .
Cl1 Cl 0.78064(10) 0.66046(6) 0.52849(6) 0.0415(2) Uani 1 1 d . . . . .
Cl2 Cl 0.53920(15) 0.58778(6) 0.67346(6) 0.0532(3) Uani 1 1 d . . . . .
Sn1 Sn 0.58691(2) 0.64782(2) 0.40184(2) 0.02120(7) Uani 1 1 d . . . . .
Sn2 Sn 0.64467(2) 0.51531(2) 0.57710(2) 0.02889(7) Uani 1 1 d . . . . .
O1 O 0.5262(2) 0.56073(12) 0.46089(13) 0.0248(4) Uani 1 1 d . . . . .

loop_
_atom_site_aniso_label
_atom_site_aniso_U_11
_atom_site_aniso_U_22
_atom_site_aniso_U_33
_atom_site_aniso_U_23
_atom_site_aniso_U_13
_atom_site_aniso_U_12
C1 0.0364(15) 0.0272(14) 0.0215(12) -0.0028(10) 0.0096(11) -0.0005(11)
N1 0.0265(11) 0.0346(14) 0.0189(10) -0.0017(9) 0.0022(8) -0.0003(10)
C2 0.030(2) 0.046(3) 0.019(2) 0.0088(19) 0.0000(18) -0.003(2)
C3 0.031(3) 0.083(6) 0.061(5) 0.030(4) 0.005(3) -0.008(3)
C4 0.049(4) 0.051(3) 0.075(5) 0.025(3) -0.016(3) 0.001(3)
C2' 0.034(6) 0.048(6) 0.032(6) 0.006(6) -0.006(6) 0.002(5)
C3' 0.031(7) 0.053(8) 0.054(10) 0.012(8) -0.007(7) -0.013(7)
C4' 0.047(8) 0.047(8) 0.056(9) 0.002(7) -0.009(7) 0.011(7)
N2 0.0275(11) 0.0291(12) 0.0238(11) -0.0016(9) 0.0079(9) 0.0039(9)
C5' 0.035(4) 0.038(4) 0.040(4) -0.001(4) 0.017(4) 0.010(4)
C6' 0.029(4) 0.064(6) 0.061(7) 0.003(6) 0.019(5) 0.003(4)
C7' 0.030(4) 0.045(5) 0.049(7) -0.006(4) 0.009(4) 0.014(3)
C5 0.030(3) 0.039(4) 0.036(4) -0.002(3) 0.016(3) 0.007(3)
C6 0.034(4) 0.063(6) 0.076(8) -0.003(6) 0.025(5) 0.007(4)
C7 0.042(4) 0.054(6) 0.031(5) 0.003(4) 0.014(4) 0.025(4)
C8 0.068(3) 0.048(2) 0.0263(16) -0.0115(15) 0.0150(17) -0.0012(19)
C9 0.090(4) 0.065(3) 0.034(2) -0.011(2) 0.028(2) -0.005(3)
C10 0.093(4) 0.067(3) 0.039(2) -0.017(2) 0.026(2) 0.001(3)
C11 0.094(4) 0.062(3) 0.038(2) -0.017(2) 0.022(2) -0.006(3)
C9' 0.091(4) 0.066(3) 0.036(2) -0.014(2) 0.029(2) -0.003(3)
C10' 0.094(4) 0.064(3) 0.039(2) -0.018(2) 0.025(2) -0.003(3)
C11' 0.093(4) 0.066(3) 0.037(2) -0.014(2) 0.024(2) -0.004(3)
C12 0.0385(16) 0.0265(14) 0.0273(14) -0.0020(11) 0.0104(12) 0.0008(12)
C13 0.053(2) 0.0338(17) 0.049(2) -0.0108(15) 0.0301(18) -0.0147(15)
C14 0.096(4) 0.057(3) 0.061(3) -0.013(2) 0.054(3) -0.026(3)
C15 0.051(3) 0.060(3) 0.086(4) -0.005(3) 0.029(3) -0.020(2)
C16 0.0360(17) 0.0375(18) 0.0399(18) -0.0055(14) 0.0180(14) 0.0014(13)
C17 0.041(2) 0.046(2) 0.056(2) -0.0054(18) 0.0220(18) -0.0059(16)
C18 0.061(3) 0.044(2) 0.040(2) -0.0105(16) 0.0227(19) -0.0023(18)
C19 0.063(3) 0.0283(17) 0.054(2) 0.0015(16) 0.028(2) 0.0070(17)
C20 0.089(4) 0.035(2) 0.065(3) 0.017(2) 0.028(3) 0.014(2)
C21 0.087(4) 0.031(2) 0.065(3) -0.0162(19) 0.036(3) -0.012(2)
C22 0.079(4) 0.042(2) 0.081(4) 0.010(2) 0.040(3) 0.025(2)
N3 0.0365(14) 0.0248(12) 0.0314(13) -0.0027(10) 0.0156(11) -0.0026(10)
N4 0.0349(13) 0.0267(12) 0.0331(13) 0.0015(10) 0.0162(11) 0.0044(10)
Cl1 0.0360(4) 0.0539(5) 0.0279(4) -0.0013(3) -0.0047(3) -0.0101(4)
Cl2 0.0857(8) 0.0439(5) 0.0288(4) -0.0029(4) 0.0123(5) 0.0072(5)
Sn1 0.02280(10) 0.02355(11) 0.01717(10) -0.00115(6) 0.00486(7) 0.00068(6)
Sn2 0.02627(11) 0.03171(13) 0.02409(11) 0.00518(7) -0.00231(8) 0.00050(7)
O1 0.0263(9) 0.0274(10) 0.0197(9) 0.0049(7) 0.0037(7) 0.0014(8)

loop_
_atom_type_symbol
_atom_type_description
_atom_type_scat_dispersion_real
_atom_type_scat_dispersion_imag
_atom_type_scat_source
C C 0.0033 0.0016 'International Tables Vol C Tables 4.2.6.8 and 6.1.1.4'
H H 0 0 'International Tables Vol C Tables 4.2.6.8 and 6.1.1.4'
N N 0.0061 0.0033 'International Tables Vol C Tables 4.2.6.8 and 6.1.1.4'
Cl Cl 0.1484 0.1585 'International Tables Vol C Tables 4.2.6.8 and 6.1.1.4'
Sn Sn -0.6537 1.4246 'International Tables Vol C Tables 4.2.6.8 and 6.1.1.4'
O O 0.0106 0.006 'International Tables Vol C Tables 4.2.6.8 and 6.1.1.4'

loop_
_geom_angle_atom_site_label_1
_geom_angle_atom_site_label_2
_geom_angle_atom_site_label_3
_geom_angle
_geom_angle_site_symmetry_1
_geom_angle_site_symmetry_3
N1 C1 N2 110.7(3) . .
N1 C1 C8 123.8(3) . .
N2 C1 C8 125.4(3) . .
N1 C1 Sn1 56.04(15) . .
N2 C1 Sn1 54.68(15) . .
C8 C1 Sn1 175.0(3) . .
C1 N1 C2 128.2(4) . .
C1 N1 C2' 131.6(13) . .
C1 N1 Sn1 93.77(19) . .
C2 N1 Sn1 136.6(4) . .
C2' N1 Sn1 133.7(12) . .
N1 C2 C3 109.9(6) . .
N1 C2 C4 111.6(5) . .
C3 C2 C4 109.2(7) . .
N1 C2 H2 108.7 . .
C3 C2 H2 108.7 . .
C4 C2 H2 108.7 . .
C2 C3 H3A 109.5 . .
C2 C3 H3B 109.5 . .
H3A C3 H3B 109.5 . .
C2 C3 H3C 109.5 . .
H3A C3 H3C 109.5 . .
H3B C3 H3C 109.5 . .
C2 C4 H4A 109.5 . .
C2 C4 H4B 109.5 . .
H4A C4 H4B 109.5 . .
C2 C4 H4C 109.5 . .
H4A C4 H4C 109.5 . .
H4B C4 H4C 109.5 . .
C3' C2' N1 111(2) . .
C3' C2' C4' 105(2) . .
N1 C2' C4' 114.6(18) . .
C3' C2' H2' 108.8 . .
N1 C2' H2' 108.8 . .
C4' C2' H2' 108.8 . .
C2' C3' H3D 109.5 . .
C2' C3' H3E 109.5 . .
H3D C3' H3E 109.5 . .
C2' C3' H3F 109.5 . .
H3D C3' H3F 109.5 . .
H3E C3' H3F 109.5 . .
C2' C4' H4D 109.5 . .
C2' C4' H4E 109.5 . .
H4D C4' H4E 109.5 . .
C2' C4' H4F 109.5 . .
H4D C4' H4F 109.5 . .
H4E C4' H4F 109.5 . .
C1 N2 C5 128.0(9) . .
C1 N2 C5' 129.2(10) . .
C1 N2 Sn1 94.94(19) . .
C5 N2 Sn1 132.8(9) . .
C5' N2 Sn1 134.3(10) . .
N2 C5' C7' 111.2(11) . .
N2 C5' C6' 111.2(13) . .
C7' C5' C6' 111.3(14) . .
N2 C5' H5' 107.6 . .
C7' C5' H5' 107.6 . .
C6' C5' H5' 107.6 . .
C5' C6' H6A 109.5 . .
C5' C6' H6B 109.5 . .
H6A C6' H6B 109.5 . .
C5' C6' H6C 109.5 . .
H6A C6' H6C 109.5 . .
H6B C6' H6C 109.5 . .
C5' C7' H7A 109.5 . .
C5' C7' H7B 109.5 . .
H7A C7' H7B 109.5 . .
C5' C7' H7C 109.5 . .
H7A C7' H7C 109.5 . .
H7B C7' H7C 109.5 . .
N2 C5 C7 112.0(12) . .
N2 C5 C6 109.2(11) . .
C7 C5 C6 111.0(13) . .
N2 C5 H5 108.2 . .
C7 C5 H5 108.2 . .
C6 C5 H5 108.2 . .
C5 C6 H6D 109.5 . .
C5 C6 H6E 109.5 . .
H6D C6 H6E 109.5 . .
C5 C6 H6F 109.5 . .
H6D C6 H6F 109.5 . .
H6E C6 H6F 109.5 . .
C5 C7 H7D 109.5 . .
C5 C7 H7E 109.5 . .
H7D C7 H7E 109.5 . .
C5 C7 H7F 109.5 . .
H7D C7 H7F 109.5 . .
H7E C7 H7F 109.5 . .
C10 C8 C11 106.7(6) . .
C11' C8 C9' 111.1(8) . .
C11' C8 C10' 101.2(8) . .
C9' C8 C10' 104.7(9) . .
C10 C8 C1 119.4(5) . .
C11' C8 C1 121.0(6) . .
C11 C8 C1 109.8(4) . .
C9' C8 C1 109.8(5) . .
C10' C8 C1 107.2(5) . .
C10 C8 C9 104.4(6) . .
C11 C8 C9 109.6(6) . .
C1 C8 C9 106.6(4) . .
C8 C9 H9A 109.5 . .
C8 C9 H9B 109.5 . .
H9A C9 H9B 109.5 . .
C8 C9 H9C 109.5 . .
H9A C9 H9C 109.5 . .
H9B C9 H9C 109.5 . .
C8 C10 H10A 109.5 . .
C8 C10 H10B 109.5 . .
H10A C10 H10B 109.5 . .
C8 C10 H10C 109.5 . .
H10A C10 H10C 109.5 . .
H10B C10 H10C 109.5 . .
C8 C11 H11A 109.5 . .
C8 C11 H11B 109.5 . .
H11A C11 H11B 109.5 . .
C8 C11 H11C 109.5 . .
H11A C11 H11C 109.5 . .
H11B C11 H11C 109.5 . .
C8 C9' H9D 109.5 . .
C8 C9' H9E 109.5 . .
H9D C9' H9E 109.5 . .
C8 C9' H9F 109.5 . .
H9D C9' H9F 109.5 . .
H9E C9' H9F 109.5 . .
C8 C10' H10D 109.5 . .
C8 C10' H10E 109.5 . .
H10D C10' H10E 109.5 . .
C8 C10' H10F 109.5 . .
H10D C10' H10F 109.5 . .
H10E C10' H10F 109.5 . .
C8 C11' H11D 109.5 . .
C8 C11' H11E 109.5 . .
H11D C11' H11E 109.5 . .
C8 C11' H11F 109.5 . .
H11D C11' H11F 109.5 . .
H11E C11' H11F 109.5 . .
N3 C12 N4 110.4(3) . .
N3 C12 C19 121.9(3) . .
N4 C12 C19 127.7(3) . .
N3 C12 Sn1 55.98(17) . .
N4 C12 Sn1 54.45(16) . .
C19 C12 Sn1 177.6(2) . .
N3 C13 C15 110.2(4) . .
N3 C13 C14 110.9(3) . .
C15 C13 C14 110.4(4) . .
N3 C13 H13 108.4 . .
C15 C13 H13 108.4 . .
C14 C13 H13 108.4 . .
C13 C14 H14A 109.5 . .
C13 C14 H14B 109.5 . .
H14A C14 H14B 109.5 . .
C13 C14 H14C 109.5 . .
H14A C14 H14C 109.5 . .
H14B C14 H14C 109.5 . .
C13 C15 H15A 109.5 . .
C13 C15 H15B 109.5 . .
H15A C15 H15B 109.5 . .
C13 C15 H15C 109.5 . .
H15A C15 H15C 109.5 . .
H15B C15 H15C 109.5 . .
N4 C16 C17 110.9(3) . .
N4 C16 C18 110.9(3) . .
C17 C16 C18 110.8(4) . .
N4 C16 H16 108 . .
C17 C16 H16 108 . .
C18 C16 H16 108 . .
C16 C17 H17A 109.5 . .
C16 C17 H17B 109.5 . .
H17A C17 H17B 109.5 . .
C16 C17 H17C 109.5 . .
H17A C17 H17C 109.5 . .
H17B C17 H17C 109.5 . .
C16 C18 H18A 109.5 . .
C16 C18 H18B 109.5 . .
H18A C18 H18B 109.5 . .
C16 C18 H18C 109.5 . .
H18A C18 H18C 109.5 . .
H18B C18 H18C 109.5 . .
C22 C19 C21 106.0(4) . .
C22 C19 C20 104.1(4) . .
C21 C19 C20 112.2(4) . .
C22 C19 C12 117.1(4) . .
C21 C19 C12 107.6(4) . .
C20 C19 C12 109.8(3) . .
C19 C20 H20A 109.5 . .
C19 C20 H20B 109.5 . .
H20A C20 H20B 109.5 . .
C19 C20 H20C 109.5 . .
H20A C20 H20C 109.5 . .
H20B C20 H20C 109.5 . .
C19 C21 H21A 109.5 . .
C19 C21 H21B 109.5 . .
H21A C21 H21B 109.5 . .
C19 C21 H21C 109.5 . .
H21A C21 H21C 109.5 . .
H21B C21 H21C 109.5 . .
C19 C22 H22A 109.5 . .
C19 C22 H22B 109.5 . .
H22A C22 H22B 109.5 . .
C19 C22 H22C 109.5 . .
H22A C22 H22C 109.5 . .
H22B C22 H22C 109.5 . .
C12 N3 C13 129.4(3) . .
C12 N3 Sn1 94.0(2) . .
C13 N3 Sn1 136.4(2) . .
C12 N4 C16 127.4(3) . .
C12 N4 Sn1 95.20(19) . .
C16 N4 Sn1 135.4(2) . .
O1 Sn1 N2 98.33(9) . .
O1 Sn1 N4 102.68(10) . .
N2 Sn1 N4 152.82(10) . .
O1 Sn1 N1 97.89(10) . .
N2 Sn1 N1 60.56(10) . .
N4 Sn1 N1 99.26(11) . .
O1 Sn1 N3 161.36(9) . .
N2 Sn1 N3 100.23(10) . .
N4 Sn1 N3 60.32(10) . .
N1 Sn1 N3 92.79(11) . .
O1 Sn1 Cl1 86.56(7) . .
N2 Sn1 Cl1 100.46(8) . .
N4 Sn1 Cl1 97.86(9) . .
N1 Sn1 Cl1 160.89(8) . .
N3 Sn1 Cl1 88.32(8) . .
O1 Sn1 C1 100.16(9) . .
N2 Sn1 C1 30.38(10) . .
N4 Sn1 C1 127.05(11) . .
N1 Sn1 C1 30.19(10) . .
N3 Sn1 C1 96.76(10) . .
Cl1 Sn1 C1 130.76(8) . .
O1 Sn1 C12 132.65(9) . .
N2 Sn1 C12 127.88(10) . .
N4 Sn1 C12 30.35(10) . .
N1 Sn1 C12 96.81(11) . .
N3 Sn1 C12 29.98(10) . .
Cl1 Sn1 C12 93.66(8) . .
C1 Sn1 C12 114.40(10) . .
O1 Sn2 O1 77.24(9) . 3_666
O1 Sn2 Cl2 97.19(6) . .
O1 Sn2 Cl2 95.80(7) 3_666 .
Sn1 O1 Sn2 124.33(11) . .
Sn1 O1 Sn2 132.52(10) . 3_666
Sn2 O1 Sn2 102.76(9) . 3_666

loop_
_geom_bond_atom_site_label_1
_geom_bond_atom_site_label_2
_geom_bond_distance
_geom_bond_site_symmetry_2
C1 N1 1.332(4) .
C1 N2 1.342(4) .
C1 C8 1.557(5) .
C1 Sn1 2.642(3) .
N1 C2 1.481(6) .
N1 C2' 1.496(16) .
N1 Sn1 2.197(3) .
C2 C3 1.489(8) .
C2 C4 1.503(9) .
C2 H2 1 .
C3 H3A 0.98 .
C3 H3B 0.98 .
C3 H3C 0.98 .
C4 H4A 0.98 .
C4 H4B 0.98 .
C4 H4C 0.98 .
C2' C3' 1.489(17) .
C2' C4' 1.511(19) .
C2' H2' 1 .
C3' H3D 0.98 .
C3' H3E 0.98 .
C3' H3F 0.98 .
C4' H4D 0.98 .
C4' H4E 0.98 .
C4' H4F 0.98 .
N2 C5 1.480(11) .
N2 C5' 1.484(11) .
N2 Sn1 2.164(2) .
C5' C7' 1.490(13) .
C5' C6' 1.523(14) .
C5' H5' 1 .
C6' H6A 0.98 .
C6' H6B 0.98 .
C6' H6C 0.98 .
C7' H7A 0.98 .
C7' H7B 0.98 .
C7' H7C 0.98 .
C5 C7 1.500(13) .
C5 C6 1.518(12) .
C5 H5 1 .
C6 H6D 0.98 .
C6 H6E 0.98 .
C6 H6F 0.98 .
C7 H7D 0.98 .
C7 H7E 0.98 .
C7 H7F 0.98 .
C8 C10 1.488(10) .
C8 C11' 1.510(13) .
C8 C11 1.525(10) .
C8 C9' 1.534(13) .
C8 C10' 1.543(13) .
C8 C9 1.573(9) .
C9 H9A 0.98 .
C9 H9B 0.98 .
C9 H9C 0.98 .
C10 H10A 0.98 .
C10 H10B 0.98 .
C10 H10C 0.98 .
C11 H11A 0.98 .
C11 H11B 0.98 .
C11 H11C 0.98 .
C9' H9D 0.98 .
C9' H9E 0.98 .
C9' H9F 0.98 .
C10' H10D 0.98 .
C10' H10E 0.98 .
C10' H10F 0.98 .
C11' H11D 0.98 .
C11' H11E 0.98 .
C11' H11F 0.98 .
C12 N3 1.328(4) .
C12 N4 1.345(4) .
C12 C19 1.556(5) .
C12 Sn1 2.651(3) .
C13 N3 1.469(4) .
C13 C15 1.519(8) .
C13 C14 1.521(6) .
C13 H13 1 .
C14 H14A 0.98 .
C14 H14B 0.98 .
C14 H14C 0.98 .
C15 H15A 0.98 .
C15 H15B 0.98 .
C15 H15C 0.98 .
C16 N4 1.470(4) .
C16 C17 1.513(6) .
C16 C18 1.524(6) .
C16 H16 1 .
C17 H17A 0.98 .
C17 H17B 0.98 .
C17 H17C 0.98 .
C18 H18A 0.98 .
C18 H18B 0.98 .
C18 H18C 0.98 .
C19 C22 1.540(6) .
C19 C21 1.543(7) .
C19 C20 1.554(7) .
C20 H20A 0.98 .
C20 H20B 0.98 .
C20 H20C 0.98 .
C21 H21A 0.98 .
C21 H21B 0.98 .
C21 H21C 0.98 .
C22 H22A 0.98 .
C22 H22B 0.98 .
C22 H22C 0.98 .
N3 Sn1 2.203(3) .
N4 Sn1 2.166(3) .
Cl1 Sn1 2.4494(9) .
Cl2 Sn2 2.4753(11) .
Sn1 O1 2.029(2) .
Sn2 O1 2.128(2) .
Sn2 O1 2.160(2) 3_666
